data_4100976
loop_
_publ_author_name
'Liu, Simin'
'Zavalij, Peter Y.'
'Isaacs, Lyle'

_publ_section_title
;
 Cucurbit[10]uril.
;
_journal_issue 48
_journal_name_full 'Journal of the American Chemical Society'
_journal_page_first 16798
_journal_page_last 16799
_journal_paper_doi 10.1021/ja056287n
_journal_volume 127
_journal_year 2005
_chemical_formula_moiety '(C60 H60 N40 O20), (C17 H21 N7 O)2, I4, (H2 O) 32.94'
_chemical_formula_sum 'C94 H167.87 I4 N54 O54.94'
_chemical_formula_weight 3441.25
_chemical_name_common 'CB10 @ bis-diammonium tetraidodide hydrate'
_space_group_IT_number 58
_space_group_name_Hall '-P 2 2n'
_space_group_name_H-M_alt 'P n n m'
_symmetry_cell_setting orthorhombic
_symmetry_space_group_name_Hall '-P 2 2n'
_symmetry_space_group_name_H-M 'P n n m'
_cell_angle_alpha 90.00
_cell_angle_beta 90.00
_cell_angle_gamma 90.00
_cell_formula_units_Z 2
_cell_length_a 19.476(4)
_cell_length_b 20.192(4)
_cell_length_c 18.567(4)
_cell_measurement_temperature 233(2)
_cell_volume 7302(3)
_diffrn_ambient_temperature 233(2)
_exptl_crystal_density_diffrn 1.565
_cod_data_source_file 4100976.cif
_cod_data_source_block 4100976
_cod_depositor_comments
;Adding full bibliography for
 /tmp/tmp-cod-update-bibliographies-19669/cifs/4100976.cif.
;
_cod_database_code 4100976

loop_
_symmetry_equiv_pos_as_xyz
'x, y, z'
'-x, -y, z'
'-x+1/2, y+1/2, -z+1/2'
'x+1/2, -y+1/2, -z+1/2'
'-x, -y, -z'
'x, y, -z'
'x-1/2, -y-1/2, z-1/2'
'-x-1/2, y-1/2, z-1/2'

loop_
_atom_site_label
_atom_site_type_symbol
_atom_site_fract_x
_atom_site_fract_y
_atom_site_fract_z
_atom_site_U_iso_or_equiv
_atom_site_adp_type
_atom_site_occupancy
_atom_site_symmetry_multiplicity
_atom_site_calc_flag
_atom_site_refinement_flags
_atom_site_disorder_assembly
_atom_site_disorder_group
I1 I 0.01845(6) 0.31738(6) 0.0000 0.0726(4) Uani 1 2 d S . .
I2 I 0.80907(7) 0.49018(6) 0.0000 0.0738(4) Uani 1 2 d S . .
O1 O 0.8936(6) 0.1399(6) 0.0000 0.075(3) Uani 1 2 d S . .
O2 O 0.6611(7) 0.3409(7) 0.0000 0.103(5) Uani 1 2 d S . .
O3 O 0.8275(5) 0.0878(5) 0.1848(5) 0.085(3) Uani 1 1 d . . .
O4 O 0.6127(5) 0.3045(5) 0.1908(6) 0.104(3) Uani 1 1 d . . .
O5 O 0.6890(5) -0.0389(4) 0.2723(5) 0.085(3) Uani 1 1 d . . .
O6 O 0.4778(5) 0.1881(4) 0.2803(4) 0.075(2) Uani 1 1 d . . .
N1 N 0.5872(5) -0.0045(4) 0.3258(5) 0.061(2) Uani 1 1 d . . .
N2 N 0.7535(5) 0.1447(5) 0.2591(6) 0.075(3) Uani 1 1 d . . .
N3 N 0.8516(5) 0.2324(5) 0.0601(5) 0.067(3) Uani 1 1 d . . .
N4 N 0.8162(5) 0.2007(5) 0.1803(6) 0.074(3) Uani 1 1 d . . .
N5 N 0.6710(5) 0.0694(5) 0.3105(5) 0.067(3) Uani 1 1 d . . .
N6 N 0.5037(5) 0.0847(4) 0.3253(5) 0.061(2) Uani 1 1 d . . .
N7 N 0.5875(5) 0.1581(5) 0.3139(5) 0.066(3) Uani 1 1 d . . .
N8 N 0.7615(5) 0.3133(5) 0.0591(6) 0.071(3) Uani 1 1 d . . .
N9 N 0.6707(5) 0.2335(5) 0.2649(6) 0.080(3) Uani 1 1 d . . .
N10 N 0.7282(6) 0.2855(5) 0.1803(6) 0.081(3) Uani 1 1 d . . .
C1 C 0.8674(8) 0.1954(10) 0.0000 0.068(5) Uani 1 2 d S . .
C2 C 0.6530(7) 0.0036(6) 0.2991(7) 0.070(3) Uani 1 1 d . . .
C3 C 0.8007(6) 0.1391(6) 0.2041(7) 0.070(3) Uani 1 1 d . . .
C4 C 0.7420(6) 0.0911(7) 0.3085(7) 0.078(4) Uani 1 1 d . . .
H4A H 0.7557 0.1052 0.3569 0.094 Uiso 1 1 calc R . .
H4B H 0.7711 0.0536 0.2948 0.094 Uiso 1 1 calc R . .
C5 C 0.8734(6) 0.2133(7) 0.1306(7) 0.074(3) Uani 1 1 d . . .
H5A H 0.9024 0.2484 0.1507 0.089 Uiso 1 1 calc R . .
H5B H 0.9014 0.1731 0.1268 0.089 Uiso 1 1 calc R . .
C6 C 0.6195(6) 0.1042(5) 0.3516(6) 0.061(3) Uani 1 1 d . . .
H6 H 0.6374 0.1185 0.3989 0.073 Uiso 1 1 calc R . .
C7 C 0.5622(5) 0.0541(5) 0.3599(6) 0.059(3) Uani 1 1 d . . .
H7 H 0.5525 0.0458 0.4114 0.071 Uiso 1 1 calc R . .
C8 C 0.7805(7) 0.2514(6) 0.2188(7) 0.077(4) Uani 1 1 d . . .
H8A H 0.8130 0.2828 0.2414 0.093 Uiso 1 1 calc R . .
C9 C 0.8313(6) 0.2981(5) 0.0425(6) 0.064(3) Uani 1 1 d . . .
H9 H 0.8633 0.3315 0.0624 0.077 Uiso 1 1 calc R . .
C10 C 0.7397(7) 0.2128(6) 0.2763(6) 0.071(3) Uani 1 1 d . . .
H10 H 0.7555 0.2240 0.3255 0.085 Uiso 1 1 calc R . .
C11 C 0.5199(7) 0.1474(6) 0.3039(6) 0.067(3) Uani 1 1 d . . .
C12 C 0.7204(11) 0.3249(8) 0.0000 0.076(5) Uani 1 2 d S . .
C13 C 0.4355(6) 0.0693(5) 0.3483(7) 0.067(3) Uani 1 1 d . . .
H13A H 0.4039 0.1026 0.3290 0.081 Uiso 1 1 calc R . .
H13B H 0.4335 0.0718 0.4010 0.081 Uiso 1 1 calc R . .
C14 C 0.6158(7) 0.2235(6) 0.3177(7) 0.076(4) Uani 1 1 d . . .
H14A H 0.6341 0.2310 0.3662 0.091 Uiso 1 1 calc R . .
H14B H 0.5793 0.2559 0.3092 0.091 Uiso 1 1 calc R . .
C15 C 0.6654(8) 0.2776(7) 0.2091(8) 0.086(4) Uani 1 1 d . . .
C16 C 0.7414(7) 0.3378(6) 0.1308(7) 0.085(4) Uani 1 1 d . . .
H16A H 0.7782 0.3658 0.1500 0.102 Uiso 1 1 calc R . .
H16B H 0.7001 0.3652 0.1261 0.102 Uiso 1 1 calc R . .
O1A O 0.3802(7) 0.2871(6) 0.1421(7) 0.127(8) Uani 0.50 1 d PRDU A 1
C1A C 0.4182(8) 0.2406(8) 0.1317(5) 0.088(9) Uani 0.50 1 d PGDU A 1
N2A N 0.4860(8) 0.2525(7) 0.1121(9) 0.098(7) Uani 0.50 1 d PGDU A 1
C3A C 0.5304(6) 0.1997(9) 0.1000(11) 0.083(7) Uani 0.50 1 d PGDU A 1
N4A N 0.5069(8) 0.1350(8) 0.1075(10) 0.082(7) Uani 0.50 1 d PGDU A 1
C5A C 0.4392(9) 0.1231(7) 0.1271(11) 0.083(7) Uani 0.50 1 d PGDU A 1
N6A N 0.3948(7) 0.1759(9) 0.1392(10) 0.091(8) Uani 0.50 1 d PGDU A 1
H6A H 0.3524 0.1685 0.1514 0.17(17) Uiso 0.50 1 calc PR A 1
N1B N 0.5918(7) 0.2083(10) 0.0816(11) 0.090(6) Uani 0.50 1 d PDU . .
H1B H 0.6059 0.2491 0.0790 0.109 Uiso 0.50 1 calc PR A 1
C2B C 0.6398(5) 0.1591(6) 0.0648(9) 0.079(6) Uani 0.50 1 d PGDU A .
C3B C 0.6772(7) 0.1603(7) 0.0002(9) 0.081(5) Uani 1 2 d SGDU A 2
H3B H 0.6702 0.1945 -0.0334 0.098 Uiso 0.50 1 calc PR A 2
C4B C 0.7244(7) 0.1105(8) -0.0135(8) 0.074(6) Uani 0.50 1 d PGDU A 2
H4B1 H 0.7500 0.1113 -0.0564 0.088 Uiso 0.50 1 calc PR A 2
C5B C 0.7343(6) 0.0595(7) 0.0357(9) 0.085(7) Uani 0.50 1 d PGDU A 2
C6B C 0.6970(9) 0.0583(8) 0.0995(8) 0.104(10) Uani 0.50 1 d PGDU A 2
H6B H 0.7037 0.0238 0.1327 0.125 Uiso 0.50 1 calc PR A 2
C7B C 0.6497(8) 0.1081(9) 0.1140(7) 0.099(9) Uani 0.50 1 d PGDU A 2
H7B H 0.6244 0.1073 0.1571 0.119 Uiso 0.50 1 calc PR A 2
C8B C 0.7853(11) 0.0062(11) 0.0190(14) 0.102(11) Uani 0.50 1 d PDU A 2
H8B1 H 0.7668 -0.0366 0.0345 0.122 Uiso 0.50 1 calc PR A 2
H8B2 H 0.7927 0.0043 -0.0332 0.122 Uiso 0.50 1 calc PR A 2
N9B N 0.8495(10) 0.0177(11) 0.0542(14) 0.100(7) Uani 0.50 1 d PDU A 2
H9B1 H 0.8701 0.0532 0.0344 0.149 Uiso 0.50 1 calc PR A 2
H9B2 H 0.8766 -0.0181 0.0489 0.149 Uiso 0.50 1 calc PR A 2
H9B3 H 0.8422 0.0252 0.1013 0.149 Uiso 0.50 1 calc PR A 2
N1C N 0.4174(11) 0.0665(8) 0.1329(11) 0.100(7) Uani 0.50 1 d PDU . .
H1C H 0.3752 0.0643 0.1481 0.121 Uiso 0.50 1 calc PR A 1
C2C C 0.4471(9) 0.0046(7) 0.1198(8) 0.124(10) Uani 0.50 1 d PGDU A .
C3C C 0.5134(9) -0.0037(9) 0.0935(12) 0.124(10) Uani 0.50 1 d PGDU A 3
H3C H 0.5408 0.0335 0.0835 0.149 Uiso 0.50 1 calc PR A 3
C4C C 0.5391(8) -0.0671(11) 0.0820(12) 0.142(15) Uani 0.50 1 d PGDU A 3
H4C H 0.5839 -0.0727 0.0642 0.170 Uiso 0.50 1 calc PR A 3
C5C C 0.4985(11) -0.1221(9) 0.0968(9) 0.102(12) Uani 0.50 1 d PGDU A 3
C6C C 0.4323(10) -0.1137(8) 0.1231(10) 0.103(8) Uani 0.50 1 d PGDU A 3
H6C H 0.4048 -0.1509 0.1331 0.123 Uiso 0.50 1 calc PR A 3
C7C C 0.4066(8) -0.0504(9) 0.1346(9) 0.091(7) Uani 0.50 1 d PGDU A 3
H7C H 0.3618 -0.0447 0.1524 0.109 Uiso 0.50 1 calc PR A 3
C8C C 0.5267(17) -0.1901(13) 0.0842(14) 0.128(12) Uani 0.50 1 d PDU A 3
H8C1 H 0.4890 -0.2222 0.0851 0.153 Uiso 0.50 1 calc PR A 3
H8C2 H 0.5479 -0.1918 0.0364 0.153 Uiso 0.50 1 calc PR A 3
N9C N 0.5765(19) -0.2083(15) 0.1372(19) 0.128(14) Uani 0.50 1 d PDU A 3
H9C1 H 0.6187 -0.2075 0.1174 0.193 Uiso 0.50 1 calc PR A 3
H9C2 H 0.5674 -0.2493 0.1534 0.193 Uiso 0.50 1 calc PR A 3
H9C3 H 0.5748 -0.1794 0.1741 0.193 Uiso 0.50 1 calc PR A 3
O1W O 0.5329(10) 0.3804(12) 0.0743(14) 0.187(14) Uani 0.73(4) 1 d PU . .
O2W O 0.361(3) 0.366(3) 0.0000 0.209(17) Uani 0.50 2 d SPU . .
O3W O 0.199(7) 0.218(5) 0.0000 0.209(18) Uani 0.50 2 d SPU . .
O4W O 0.222(3) 0.322(3) 0.0000 0.209(17) Uani 0.50 2 d SPU . .
O5W O 0.2701(14) 0.1552(10) 0.1183(14) 0.273(11) Uani 1 1 d U . .
O7W O 0.084(4) 0.029(4) 0.276(4) 0.38(3) Uani 0.50 1 d PU . .
O8W O 0.8073(14) 0.9251(15) 0.1948(15) 0.316(14) Uani 1 1 d U . .
O9W O 0.084(4) 0.164(3) 0.0000 0.18(2) Uani 0.39(7) 2 d SPU . .
O10W O 0.366(3) 0.487(3) 0.0000 0.24(2) Uani 0.50 2 d SPU . .
O11W O 0.422(3) 0.431(4) 0.831(5) 0.39(4) Uani 0.50 1 d PU . .
O12W O 0.047(2) 0.061(2) 0.054(3) 0.20(2) Uani 0.39(3) 1 d PU . .
O13W O 0.288(3) 0.274(3) 0.0000 0.232(15) Uani 0.50 2 d SPU . .
O14W O 0.048(3) 0.095(3) 0.180(4) 0.32(2) Uani 0.50 1 d PU . .
O15W O 0.206(6) 0.193(4) 0.0000 0.20(2) Uani 0.50 2 d SPU . .
O16W O 0.386(2) 0.338(2) 0.139(3) 0.232(17) Uani 0.50 1 d PU . .
O17W O 0.368(3) 0.514(3) -0.096(4) 0.25(3) Uani 0.40(5) 1 d PU . .
O18W O 0.265(4) 0.350(3) 0.0000 0.220(16) Uani 0.50 2 d SPU . .
O19W O 0.058(4) 0.155(3) 0.055(6) 0.18(2) Uani 0.26(4) 1 d PU . .
O20W O -0.004(3) 0.131(3) 0.247(4) 0.30(2) Uani 0.50 1 d PU . .

loop_
_atom_site_aniso_label
_atom_site_aniso_U_11
_atom_site_aniso_U_22
_atom_site_aniso_U_33
_atom_site_aniso_U_23
_atom_site_aniso_U_13
_atom_site_aniso_U_12
I1 0.0718(8) 0.0900(9) 0.0559(7) 0.000 0.000 -0.0079(6)
I2 0.0849(9) 0.0685(8) 0.0679(8) 0.000 0.000 -0.0069(6)
O1 0.072(8) 0.075(8) 0.076(8) 0.000 0.000 -0.001(7)
O2 0.070(9) 0.075(9) 0.163(15) 0.000 0.000 0.012(7)
O3 0.084(6) 0.080(6) 0.091(7) 0.016(5) 0.029(5) 0.009(5)
O4 0.098(7) 0.109(8) 0.105(8) 0.045(6) 0.032(6) 0.029(6)
O5 0.089(6) 0.077(6) 0.090(7) 0.003(5) 0.029(5) 0.022(5)
O6 0.097(6) 0.070(5) 0.057(5) 0.003(4) 0.008(5) 0.021(5)
N1 0.058(6) 0.064(6) 0.060(6) 0.005(5) 0.011(5) 0.009(5)
N2 0.068(6) 0.074(7) 0.081(7) 0.014(6) 0.022(6) -0.002(5)
N3 0.070(6) 0.071(6) 0.059(6) -0.002(5) 0.007(5) -0.007(5)
N4 0.066(6) 0.073(7) 0.083(7) 0.013(6) 0.014(6) 0.005(5)
N5 0.061(6) 0.071(7) 0.070(7) 0.015(5) 0.014(5) 0.006(5)
N6 0.069(6) 0.052(5) 0.062(6) 0.000(5) -0.002(5) 0.009(5)
N7 0.071(7) 0.064(6) 0.061(6) 0.014(5) 0.017(5) 0.014(5)
N8 0.074(7) 0.070(6) 0.069(7) 0.009(5) 0.012(6) -0.012(5)
N9 0.077(7) 0.071(7) 0.091(8) 0.011(6) 0.028(6) 0.005(6)
N10 0.077(7) 0.071(7) 0.096(8) 0.030(6) 0.032(6) 0.008(6)
C1 0.046(9) 0.086(13) 0.071(12) 0.000 0.000 -0.025(10)
C2 0.079(9) 0.063(8) 0.068(8) 0.010(7) -0.007(7) 0.015(7)
C3 0.063(8) 0.066(8) 0.079(9) 0.012(7) 0.004(7) 0.008(7)
C4 0.074(9) 0.084(9) 0.075(9) 0.018(7) 0.012(7) 0.005(7)
C5 0.057(7) 0.089(9) 0.077(9) 0.010(7) 0.007(6) -0.015(6)
C6 0.067(7) 0.062(7) 0.053(7) 0.003(6) 0.002(6) 0.011(6)
C7 0.056(7) 0.061(7) 0.060(7) 0.007(6) 0.002(5) 0.008(6)
C8 0.076(8) 0.069(8) 0.087(10) 0.005(7) 0.023(7) 0.001(7)
C9 0.071(8) 0.055(7) 0.067(7) -0.001(6) -0.004(6) -0.008(6)
C10 0.086(9) 0.076(8) 0.050(7) 0.007(6) 0.015(6) -0.001(7)
C11 0.076(9) 0.075(9) 0.048(7) -0.002(6) 0.012(6) 0.019(7)
C12 0.081(14) 0.034(9) 0.112(17) 0.000 0.000 -0.007(9)
C13 0.054(7) 0.061(7) 0.086(9) -0.007(6) -0.001(6) 0.005(6)
C14 0.082(9) 0.065(8) 0.080(9) 0.007(7) 0.027(7) 0.008(7)
C15 0.087(10) 0.072(9) 0.100(11) 0.019(8) 0.025(9) 0.003(8)
C16 0.097(10) 0.073(8) 0.084(10) 0.003(7) 0.023(8) 0.002(7)
O1A 0.103(14) 0.106(14) 0.172(19) 0.017(16) 0.028(14) 0.016(12)
C1A 0.071(14) 0.101(16) 0.09(3) -0.01(2) -0.022(16) 0.004(13)
N2A 0.068(11) 0.103(15) 0.12(2) 0.004(16) -0.014(13) -0.005(10)
C3A 0.071(13) 0.110(16) 0.068(17) 0.010(16) -0.009(14) -0.007(11)
N4A 0.077(14) 0.102(14) 0.069(19) 0.004(16) -0.016(15) -0.002(11)
C5A 0.092(16) 0.099(14) 0.058(15) 0.022(15) 0.002(15) 0.001(12)
N6A 0.091(17) 0.106(13) 0.076(18) 0.029(17) 0.008(14) 0.005(12)
N1B 0.067(11) 0.101(15) 0.104(18) -0.015(13) -0.007(11) -0.006(9)
C2B 0.070(15) 0.094(16) 0.074(15) -0.014(12) -0.012(11) -0.004(12)
C3B 0.081(13) 0.087(12) 0.076(11) 0.000 0.000 -0.017(9)
C4B 0.076(13) 0.107(15) 0.037(19) -0.002(11) -0.003(10) -0.012(10)
C5B 0.093(17) 0.085(16) 0.077(15) 0.006(12) -0.002(12) -0.009(12)
C6B 0.11(2) 0.12(2) 0.086(19) 0.042(17) 0.017(15) 0.012(16)
C7B 0.067(17) 0.14(2) 0.10(2) 0.023(16) 0.013(14) 0.002(14)
C8B 0.112(18) 0.108(18) 0.08(4) -0.003(15) -0.001(14) 0.006(14)
N9B 0.093(14) 0.092(16) 0.11(2) 0.008(14) 0.019(13) -0.024(13)
N1C 0.099(17) 0.087(11) 0.12(2) 0.024(15) -0.004(15) -0.015(11)
C2C 0.13(3) 0.092(9) 0.15(2) 0.02(2) 0.04(2) 0.003(13)
C3C 0.13(3) 0.092(9) 0.15(2) 0.02(2) 0.04(2) 0.003(13)
C4C 0.11(2) 0.099(16) 0.22(5) 0.02(3) -0.01(3) 0.019(16)
C5C 0.13(3) 0.097(14) 0.08(3) 0.01(2) -0.03(2) 0.004(15)
C6C 0.12(2) 0.093(14) 0.10(2) 0.014(17) -0.034(18) -0.005(15)
C7C 0.108(19) 0.089(13) 0.075(18) -0.005(15) -0.027(15) -0.020(13)
C8C 0.18(3) 0.104(17) 0.10(3) 0.00(2) -0.05(2) 0.03(2)
N9C 0.17(4) 0.14(3) 0.07(2) -0.03(2) -0.03(2) 0.06(3)
O1W 0.155(18) 0.20(2) 0.20(2) 0.059(17) 0.032(15) 0.060(15)
O2W 0.20(3) 0.21(3) 0.21(3) 0.000 0.000 0.05(3)
O3W 0.22(3) 0.22(3) 0.19(2) 0.000 0.000 0.02(3)
O4W 0.20(3) 0.21(3) 0.23(3) 0.000 0.000 0.07(2)
O5W 0.37(3) 0.177(16) 0.27(2) -0.062(16) 0.00(2) -0.013(18)
O7W 0.34(5) 0.41(5) 0.38(5) 0.02(4) 0.06(4) -0.04(4)
O8W 0.33(3) 0.36(3) 0.26(3) -0.02(2) 0.11(2) 0.10(2)
O9W 0.20(4) 0.13(3) 0.22(4) 0.000 0.000 0.03(3)
O10W 0.17(3) 0.29(4) 0.26(4) 0.000 0.000 0.03(3)
O11W 0.35(5) 0.41(5) 0.43(6) -0.06(4) -0.05(4) -0.05(4)
O12W 0.19(3) 0.17(3) 0.24(3) 0.05(2) 0.00(2) 0.03(2)
O13W 0.24(3) 0.22(3) 0.23(2) 0.000 0.000 0.06(2)
O14W 0.32(4) 0.27(3) 0.37(4) 0.00(3) -0.03(3) -0.02(3)
O15W 0.21(3) 0.22(4) 0.18(3) 0.000 0.000 0.03(3)
O16W 0.18(3) 0.18(3) 0.33(4) 0.03(3) 0.06(3) 0.05(2)
O17W 0.21(4) 0.26(4) 0.29(5) -0.04(3) 0.03(3) 0.05(3)
O18W 0.23(3) 0.20(3) 0.23(2) 0.000 0.000 0.07(2)
O19W 0.18(3) 0.13(3) 0.22(4) 0.01(2) -0.02(2) 0.03(2)
O20W 0.30(4) 0.29(3) 0.31(4) -0.01(3) -0.06(3) -0.05(3)

loop_
_geom_bond_atom_site_label_1
_geom_bond_atom_site_label_2
_geom_bond_distance
_geom_bond_site_symmetry_2
_geom_bond_publ_flag
O1 C1 1.23(2) . ?
O2 C12 1.20(2) . ?
O3 C3 1.214(14) . ?
O4 C15 1.210(16) . ?
O5 C2 1.215(14) . ?
O6 C11 1.242(13) . ?
N1 C2 1.385(16) . ?
N1 C7 1.428(14) . ?
N1 C13 1.441(14) 2_655 ?
N2 C3 1.379(15) . ?
N2 C4 1.437(15) . ?
N2 C10 1.437(15) . ?
N3 C1 1.378(15) . ?
N3 C9 1.421(14) . ?
N3 C5 1.429(15) . ?
N4 C3 1.353(15) . ?
N4 C8 1.430(15) . ?
N4 C5 1.468(14) . ?
N5 C2 1.390(15) . ?
N5 C6 1.444(14) . ?
N5 C4 1.450(15) . ?
N6 C11 1.363(15) . ?
N6 C13 1.430(14) . ?
N6 C7 1.445(13) . ?
N7 C11 1.348(15) . ?
N7 C14 1.431(15) . ?
N7 C6 1.436(13) . ?
N8 C12 1.379(15) . ?
N8 C9 1.426(15) . ?
N8 C16 1.474(15) . ?
N9 C15 1.370(17) . ?
N9 C10 1.424(16) . ?
N9 C14 1.464(15) . ?
N10 C15 1.343(16) . ?
N10 C8 1.422(16) . ?
N10 C16 1.424(14) . ?
C1 N3 1.378(15) 6 ?
C4 H4A 0.9800 . ?
C4 H4B 0.9800 . ?
C5 H5A 0.9800 . ?
C5 H5B 0.9800 . ?
C6 C7 1.514(15) . ?
C6 H6 0.9900 . ?
C7 H7 0.9900 . ?
C8 C10 1.540(16) . ?
C8 H8A 0.9900 . ?
C9 C9 1.58(2) 6 ?
C9 H9 0.9900 . ?
C10 H10 0.9900 . ?
C12 N8 1.379(15) 6 ?
C13 N1 1.441(14) 2_655 ?
C13 H13A 0.9800 . ?
C13 H13B 0.9800 . ?
C14 H14A 0.9800 . ?
C14 H14B 0.9800 . ?
C16 H16A 0.9800 . ?
C16 H16B 0.9800 . ?
O1A C1A 1.211(17) . ?
C1A N2A 1.3900 . ?
C1A N6A 1.3900 . ?
N2A C3A 1.3900 . ?
C3A N1B 1.256(15) . ?
C3A N4A 1.3900 . ?
N4A C5A 1.3900 . ?
C5A N1C 1.225(15) . ?
C5A N6A 1.3900 . ?
N6A O5W 2.49(3) . ?
N6A H6A 0.8700 . ?
N1B C2B 1.399(18) . ?
N1B H1B 0.8700 . ?
C2B C3B 1.4033 . ?
C2B C7B 1.3900 . ?
C3B C4B 1.3871 . ?
C3B H3B 0.9400 . ?
C4B C5B 1.3900 . ?
C4B H4B1 0.9400 . ?
C5B C6B 1.3900 . ?
C5B C8B 1.50(2) . ?
C6B C7B 1.3900 . ?
C6B H6B 0.9400 . ?
C7B H7B 0.9400 . ?
C8B N9B 1.43(2) . ?
C8B H8B1 0.9800 . ?
C8B H8B2 0.9800 . ?
N9B H9B1 0.9000 . ?
N9B H9B2 0.9000 . ?
N9B H9B3 0.9000 . ?
N1C C2C 1.398(18) . ?
N1C H1C 0.8700 . ?
C2C C3C 1.3900 . ?
C2C C7C 1.3900 . ?
C3C C4C 1.3900 . ?
C3C H3C 0.9400 . ?
C4C C5C 1.3900 . ?
C4C H4C 0.9400 . ?
C5C C6C 1.3900 . ?
C5C C8C 1.50(2) . ?
C6C C7C 1.3900 . ?
C6C H6C 0.9400 . ?
C7C H7C 0.9400 . ?
C8C N9C 1.43(2) . ?
C8C H8C1 0.9800 . ?
C8C H8C2 0.9800 . ?
N9C H9C1 0.9000 . ?
N9C H9C2 0.9000 . ?
N9C H9C3 0.9000 . ?
